data_1535914
loop_
_publ_author_name
'Ivanov, S.A.'

_publ_section_title
;
 Full profile refinement of Pb5(GeO4)(VO4)2 crystal structure
;
_journal_name_full
;
Journal of Structural Chemistry (USSR) (= Zhurnal Strukturnoi Khimii)
;
_journal_page_first 80
_journal_page_last 84
_journal_volume 31
_journal_year 1990
_chemical_formula_sum 'Ge O12 Pb5 V2'
_chemical_name_systematic 'Pb5 (Ge O4) (V O4)2'
_space_group_IT_number 176
_symmetry_space_group_name_Hall '-P 6c'
_symmetry_space_group_name_H-M 'P 63/m'
_cell_angle_alpha 90
_cell_angle_beta 90
_cell_angle_gamma 120
_cell_formula_units_Z 2
_cell_length_a 10.099
_cell_length_b 10.099
_cell_length_c 7.4
_cell_volume 653.611
_citation_journal_id_ASTM JSTCAM
_cod_data_source_file Ivanov_JSTCAM_1990_1081.cif
_cod_data_source_block Ge1O12Pb5V2
_cod_original_cell_volume 653.6106
_cod_original_formula_sum 'Ge1 O12 Pb5 V2'
_cod_database_code 1535914

loop_
_symmetry_equiv_pos_as_xyz
x,y,z
x-y,x,z+1/2
-y,x-y,z
-x,-y,z+1/2
-x+y,-x,z
y,-x+y,z+1/2
-x,-y,-z
-x+y,-x,-z-1/2
y,-x+y,-z
x,y,-z-1/2
x-y,x,-z
-y,x-y,-z-1/2

loop_
_atom_site_label
_atom_site_type_symbol
_atom_site_fract_x
_atom_site_fract_y
_atom_site_fract_z
_atom_site_occupancy
_atom_site_U_iso_or_equiv
O3 O-2 0.345 0.272 0.067 1 0.0
Ge1 Ge+4 0.392 0.384 0.25 0.333 0.0
O2 O-2 0.608 0.48 0.25 1 0.0
V1 V+5 0.392 0.384 0.25 0.667 0.0
O1 O-2 0.299 0.478 0.25 1 0.0
Pb2 Pb+2 0.2545 0.0073 0.25 1 0.0
Pb1 Pb+2 0.3333 0.6667 0.0064 1 0.0
